data_4316577
loop_
_publ_author_name
'Bo-Sian Du'
'Chen-Huey Lin'
'Yun Chi'
'Jui-Yi Hung'
'Min-Wen Chung'
'Tsung-Yi Lin'
'Gene-Hsiang Lee'
'Ken-Tsung Wong'
'Pi-Tai Chou'
'Wen-Yi Hung'
'Hao-Chih Chiu'

_publ_section_title
;
 Diphenyl(1-naphthyl)phosphine Ancillary for Assembling of Red and
 Orange-Emitting Ir(III) Based Phosphors; Strategic Synthesis,
 Photophysics, and Organic Light-Emitting Diode Fabrication
;
_journal_name_full 'Inorganic Chemistry'
_journal_page_first 8713
_journal_page_last 8723
_journal_paper_doi 10.1021/ic100935b
_journal_volume 49
_journal_year 2010
_chemical_formula_sum 'C51 H35 Cl3 F2 Ir N4 P'
_chemical_formula_weight 1071.35
_chemical_name_systematic
; 
 ? 
;
_space_group_IT_number 2
_symmetry_cell_setting triclinic
_symmetry_space_group_name_Hall '-P 1'
_symmetry_space_group_name_H-M 'P -1'
_atom_sites_solution_hydrogens geom
_atom_sites_solution_primary direct
_atom_sites_solution_secondary difmap
_audit_creation_method SHELXL-97
_cell_angle_alpha 102.351(1)
_cell_angle_beta 101.616(1)
_cell_angle_gamma 96.608(1)
_cell_formula_units_Z 6
_cell_length_a 12.8852(6)
_cell_length_b 20.4021(10)
_cell_length_c 25.3648(12)
_cell_measurement_reflns_used 6025
_cell_measurement_temperature 150(2)
_cell_measurement_theta_max 25.19
_cell_measurement_theta_min 2.37
_cell_volume 6292.5(5)
_computing_cell_refinement 'Bruker SAINT'
_computing_data_collection 'Bruker SMART'
_computing_data_reduction 'Bruker SAINT'
_computing_molecular_graphics 'Bruker SHELXTL'
_computing_publication_material 'Bruker SHELXTL'
_computing_structure_refinement 'SHELXL-97 (Sheldrick, 1997)'
_computing_structure_solution 'SHELXS-97 (Sheldrick, 1990)'
_diffrn_ambient_temperature 150(2)
_diffrn_measured_fraction_theta_full 0.999
_diffrn_measured_fraction_theta_max 0.999
_diffrn_measurement_device_type 'BRUKER SMART APEXCCD area detector'
_diffrn_measurement_method 'omega scans'
_diffrn_radiation_monochromator graphite
_diffrn_radiation_source 'fine-focus sealed tube'
_diffrn_radiation_type MoK\a
_diffrn_radiation_wavelength 0.71073
_diffrn_reflns_av_R_equivalents 0.0524
_diffrn_reflns_av_sigmaI/netI 0.0626
_diffrn_reflns_limit_h_max 16
_diffrn_reflns_limit_h_min -16
_diffrn_reflns_limit_k_max 26
_diffrn_reflns_limit_k_min -26
_diffrn_reflns_limit_l_max 32
_diffrn_reflns_limit_l_min -32
_diffrn_reflns_number 82616
_diffrn_reflns_theta_full 27.50
_diffrn_reflns_theta_max 27.50
_diffrn_reflns_theta_min 0.85
_exptl_absorpt_coefficient_mu 3.464
_exptl_absorpt_correction_T_max 0.5441
_exptl_absorpt_correction_T_min 0.4780
_exptl_absorpt_correction_type multi-scan
_exptl_crystal_colour orange
_exptl_crystal_density_diffrn 1.696
_exptl_crystal_density_meas ?
_exptl_crystal_density_method 'not measured'
_exptl_crystal_description block
_exptl_crystal_F_000 3180
_exptl_crystal_size_max 0.25
_exptl_crystal_size_mid 0.20
_exptl_crystal_size_min 0.20
_refine_diff_density_max 1.879
_refine_diff_density_min -1.650
_refine_diff_density_rms 0.153
_refine_ls_extinction_method none
_refine_ls_goodness_of_fit_ref 0.993
_refine_ls_hydrogen_treatment constr
_refine_ls_matrix_type full
_refine_ls_number_parameters 1657
_refine_ls_number_reflns 28866
_refine_ls_number_restraints 2
_refine_ls_restrained_S_all 0.995
_refine_ls_R_factor_all 0.0576
_refine_ls_R_factor_gt 0.0436
_refine_ls_shift/su_max 0.002
_refine_ls_shift/su_mean 0.000
_refine_ls_structure_factor_coef Fsqd
_refine_ls_weighting_details 'calc w=1/[\s^2^(Fo^2^)+(0.0486P)^2^+22.4092P] where P=(Fo^2^+2Fc^2^)/3'
_refine_ls_weighting_scheme calc
_refine_ls_wR_factor_gt 0.1055
_refine_ls_wR_factor_ref 0.1140
_reflns_number_gt 23569
_reflns_number_total 28866
_reflns_threshold_expression >2sigma(I)
_cod_data_source_file ic100935b_si_001_2.cif
_cod_data_source_block 2a
_cod_depositor_comments
;
The following automatic conversions were performed:

'_symmetry_cell_setting' value 'Triclinic' changed to 'triclinic'
according to the built-in table from CIF Core dictionary named
'cif_core.dic' version 2.4.1 from 2010-06-29.

Automatic conversion script
Id: cif_fix_values 1646 2011-03-28 12:23:43Z adriana 

The following automatic conversions were performed:

'_exptl_crystal_density_meas' value 'not_measured' was changed to '?'
- the value is perceived as not measured.

Automatic conversion script
Id: cif_fix_values 3008 2015-01-20 13:52:24Z robertas 
;
_cod_database_code 4316577

loop_
_symmetry_equiv_pos_as_xyz
'x, y, z'
'-x, -y, -z'

loop_
_atom_site_label
_atom_site_type_symbol
_atom_site_fract_x
_atom_site_fract_y
_atom_site_fract_z
_atom_site_U_iso_or_equiv
_atom_site_adp_type
_atom_site_occupancy
_atom_site_symmetry_multiplicity
_atom_site_calc_flag
_atom_site_refinement_flags
_atom_site_disorder_assembly
_atom_site_disorder_group
Ir1 Ir 0.881804(16) 0.769186(10) 0.056511(8) 0.01780(5) Uani 1 1 d . . .
Cl1 Cl 0.70304(11) 0.74666(7) -0.00738(5) 0.0249(3) Uani 1 1 d . . .
P1 P 0.86600(11) 0.66936(7) 0.08504(6) 0.0197(3) Uani 1 1 d . . .
N1 N 0.8262(4) 0.8185(2) 0.12681(18) 0.0197(9) Uani 1 1 d . . .
N2 N 0.6893(4) 0.8491(2) 0.17192(19) 0.0243(10) Uani 1 1 d . . .
N3 N 0.8951(4) 0.8555(2) 0.02470(18) 0.0209(9) Uani 1 1 d . . .
N4 N 0.8627(4) 0.9674(2) 0.0240(2) 0.0286(11) Uani 1 1 d . . .
C1 C 1.0212(4) 0.8086(3) 0.1116(2) 0.0192(11) Uani 1 1 d . . .
C2 C 1.1230(4) 0.8142(3) 0.1012(2) 0.0219(11) Uani 1 1 d . . .
H2 H 1.1330 0.7920 0.0661 0.026 Uiso 1 1 calc R . .
C3 C 1.2097(4) 0.8518(3) 0.1417(2) 0.0250(12) Uani 1 1 d . . .
C4 C 1.2020(4) 0.8867(3) 0.1936(2) 0.0265(12) Uani 1 1 d . . .
H4 H 1.2633 0.9130 0.2203 0.032 Uiso 1 1 calc R . .
C5 C 1.1020(4) 0.8815(3) 0.2046(2) 0.0242(12) Uani 1 1 d . . .
H5 H 1.0936 0.9051 0.2396 0.029 Uiso 1 1 calc R . .
C6 C 1.0121(4) 0.8425(3) 0.1656(2) 0.0203(11) Uani 1 1 d . . .
C7 C 0.9030(4) 0.8391(3) 0.1739(2) 0.0196(11) Uani 1 1 d . . .
C8 C 0.8716(4) 0.8564(3) 0.2252(2) 0.0210(11) Uani 1 1 d . . .
C9 C 0.9387(5) 0.8649(3) 0.2784(2) 0.0249(12) Uani 1 1 d . . .
H9 H 1.0100 0.8556 0.2816 0.030 Uiso 1 1 calc R . .
C10 C 0.9028(5) 0.8861(3) 0.3252(2) 0.0284(13) Uani 1 1 d . . .
H10 H 0.9497 0.8927 0.3607 0.034 Uiso 1 1 calc R . .
C11 C 0.7978(5) 0.8981(3) 0.3211(3) 0.0330(14) Uani 1 1 d . . .
H11 H 0.7745 0.9151 0.3538 0.040 Uiso 1 1 calc R . .
C12 C 0.7274(5) 0.8858(3) 0.2704(2) 0.0305(13) Uani 1 1 d . . .
H12 H 0.6550 0.8924 0.2680 0.037 Uiso 1 1 calc R . .
C13 C 0.7632(4) 0.8633(3) 0.2220(2) 0.0244(12) Uani 1 1 d . . .
C14 C 0.7228(4) 0.8248(3) 0.1283(2) 0.0221(11) Uani 1 1 d . . .
H14 H 0.6705 0.8100 0.0942 0.027 Uiso 1 1 calc R . .
C15 C 0.9549(4) 0.7375(3) -0.0055(2) 0.0209(11) Uani 1 1 d . . .
C16 C 1.0069(5) 0.6811(3) -0.0149(2) 0.0276(13) Uani 1 1 d . . .
H16 H 0.9994 0.6476 0.0055 0.033 Uiso 1 1 calc R . .
C17 C 1.0686(5) 0.6740(3) -0.0533(2) 0.0302(13) Uani 1 1 d . . .
C18 C 1.0844(5) 0.7199(3) -0.0846(3) 0.0322(14) Uani 1 1 d . . .
H18 H 1.1283 0.7134 -0.1106 0.039 Uiso 1 1 calc R . .
C19 C 1.0339(5) 0.7756(3) -0.0766(2) 0.0303(13) Uani 1 1 d . . .
H19 H 1.0443 0.8092 -0.0967 0.036 Uiso 1 1 calc R . .
C20 C 0.9667(4) 0.7836(3) -0.0388(2) 0.0222(11) Uani 1 1 d . . .
C21 C 0.9211(4) 0.8452(3) -0.0248(2) 0.0217(11) Uani 1 1 d . . .
C22 C 0.9022(4) 0.8947(3) -0.0562(2) 0.0272(13) Uani 1 1 d . . .
C23 C 0.9011(5) 0.8843(4) -0.1135(3) 0.0344(14) Uani 1 1 d . . .
H23 H 0.9118 0.8417 -0.1336 0.041 Uiso 1 1 calc R . .
C24 C 0.8850(6) 0.9351(4) -0.1399(3) 0.0448(18) Uani 1 1 d . . .
H24 H 0.8827 0.9274 -0.1784 0.054 Uiso 1 1 calc R . .
C25 C 0.8718(6) 0.9983(4) -0.1104(3) 0.050(2) Uani 1 1 d . . .
H25 H 0.8664 1.0345 -0.1284 0.060 Uiso 1 1 calc R . .
C26 C 0.8664(5) 1.0093(3) -0.0562(3) 0.0363(15) Uani 1 1 d . . .
H26 H 0.8552 1.0523 -0.0370 0.044 Uiso 1 1 calc R . .
C27 C 0.8776(4) 0.9567(3) -0.0290(3) 0.0281(13) Uani 1 1 d . . .
C28 C 0.8677(4) 0.9159(3) 0.0467(2) 0.0249(12) Uani 1 1 d . . .
H28 H 0.8506 0.9212 0.0819 0.030 Uiso 1 1 calc R . .
C29 C 0.8055(5) 0.6740(3) 0.1454(2) 0.0247(12) Uani 1 1 d . . .
C30 C 0.8703(5) 0.6805(3) 0.1969(2) 0.0286(13) Uani 1 1 d . . .
H30 H 0.9445 0.6781 0.2003 0.034 Uiso 1 1 calc R . .
C31 C 0.8278(5) 0.6907(3) 0.2453(2) 0.0325(14) Uani 1 1 d . . .
H31 H 0.8742 0.6969 0.2808 0.039 Uiso 1 1 calc R . .
C32 C 0.7222(6) 0.6915(3) 0.2407(2) 0.0344(15) Uani 1 1 d . . .
H32 H 0.6946 0.6971 0.2731 0.041 Uiso 1 1 calc R . .
C33 C 0.6514(5) 0.6843(3) 0.1888(2) 0.0287(13) Uani 1 1 d . . .
C34 C 0.5421(6) 0.6871(3) 0.1850(3) 0.0365(15) Uani 1 1 d . . .
H34 H 0.5146 0.6910 0.2173 0.044 Uiso 1 1 calc R . .
C35 C 0.4750(5) 0.6844(3) 0.1354(3) 0.0384(16) Uani 1 1 d . . .
H35 H 0.4013 0.6873 0.1333 0.046 Uiso 1 1 calc R . .
C36 C 0.5152(5) 0.6773(3) 0.0871(3) 0.0311(13) Uani 1 1 d . . .
H36 H 0.4686 0.6759 0.0526 0.037 Uiso 1 1 calc R . .
C37 C 0.6201(5) 0.6726(3) 0.0898(2) 0.0264(12) Uani 1 1 d . . .
H37 H 0.6453 0.6669 0.0566 0.032 Uiso 1 1 calc R . .
C38 C 0.6929(5) 0.6758(3) 0.1400(2) 0.0248(12) Uani 1 1 d . . .
C39 C 0.7833(4) 0.5960(3) 0.0340(2) 0.0209(11) Uani 1 1 d . . .
C40 C 0.7432(5) 0.5391(3) 0.0499(3) 0.0293(13) Uani 1 1 d . . .
H40 H 0.7588 0.5383 0.0879 0.035 Uiso 1 1 calc R . .
C41 C 0.6808(5) 0.4835(3) 0.0106(3) 0.0344(15) Uani 1 1 d . . .
H41 H 0.6540 0.4446 0.0218 0.041 Uiso 1 1 calc R . .
C42 C 0.6569(5) 0.4842(3) -0.0448(3) 0.0333(14) Uani 1 1 d . . .
H42 H 0.6123 0.4464 -0.0715 0.040 Uiso 1 1 calc R . .
C43 C 0.6982(5) 0.5401(3) -0.0611(2) 0.0292(13) Uani 1 1 d . . .
H43 H 0.6832 0.5402 -0.0993 0.035 Uiso 1 1 calc R . .
C44 C 0.7613(4) 0.5960(3) -0.0224(2) 0.0232(11) Uani 1 1 d . . .
H44 H 0.7895 0.6342 -0.0339 0.028 Uiso 1 1 calc R . .
C45 C 0.9912(5) 0.6366(3) 0.1050(2) 0.0230(11) Uani 1 1 d . . .
C46 C 1.0050(5) 0.5722(3) 0.0775(2) 0.0262(12) Uani 1 1 d . . .
H46 H 0.9473 0.5440 0.0495 0.031 Uiso 1 1 calc R . .
C47 C 1.1009(5) 0.5489(3) 0.0903(2) 0.0312(13) Uani 1 1 d . . .
H47 H 1.1090 0.5053 0.0708 0.037 Uiso 1 1 calc R . .
C48 C 1.1860(5) 0.5893(3) 0.1317(3) 0.0325(14) Uani 1 1 d . . .
H48 H 1.2522 0.5734 0.1406 0.039 Uiso 1 1 calc R . .
C49 C 1.1731(5) 0.6521(3) 0.1593(2) 0.0273(12) Uani 1 1 d . . .
H49 H 1.2306 0.6794 0.1880 0.033 Uiso 1 1 calc R . .
C50 C 1.0778(5) 0.6766(3) 0.1462(2) 0.0242(12) Uani 1 1 d . . .
H50 H 1.0711 0.7208 0.1652 0.029 Uiso 1 1 calc R . .
F1 F 1.3072(3) 0.8571(2) 0.12877(13) 0.0340(8) Uani 1 1 d . . .
F2 F 1.1205(3) 0.61950(19) -0.05905(16) 0.0437(10) Uani 1 1 d . . .
Ir2 Ir 0.251369(16) 0.724374(10) 0.371348(8) 0.01808(5) Uani 1 1 d . . .
Cl2 Cl 0.15594(11) 0.76071(7) 0.29113(5) 0.0232(3) Uani 1 1 d . . .
P2 P 0.39421(11) 0.81088(7) 0.39073(6) 0.0209(3) Uani 1 1 d . . .
N5 N 0.1760(3) 0.7830(2) 0.42791(17) 0.0199(9) Uani 1 1 d . . .
N6 N 0.0555(4) 0.8596(3) 0.4482(2) 0.0295(11) Uani 1 1 d . . .
N7 N 0.1194(4) 0.6456(2) 0.34524(17) 0.0201(9) Uani 1 1 d . . .
N8 N -0.0631(4) 0.6053(3) 0.33948(19) 0.0269(10) Uani 1 1 d . . .
C51 C 0.3004(4) 0.6926(3) 0.4404(2) 0.0217(11) Uani 1 1 d . . .
C52 C 0.3513(5) 0.6361(3) 0.4439(2) 0.0267(12) Uani 1 1 d . . .
H52 H 0.3726 0.6118 0.4126 0.032 Uiso 1 1 calc R . .
C53 C 0.3704(5) 0.6158(3) 0.4926(2) 0.0297(13) Uani 1 1 d . . .
C54 C 0.3406(6) 0.6478(3) 0.5397(2) 0.0358(15) Uani 1 1 d . . .
H54 H 0.3548 0.6321 0.5727 0.043 Uiso 1 1 calc R . .
C55 C 0.2897(5) 0.7028(3) 0.5371(2) 0.0305(13) Uani 1 1 d . . .
H55 H 0.2662 0.7248 0.5685 0.037 Uiso 1 1 calc R . .
C56 C 0.2717(4) 0.7274(3) 0.4889(2) 0.0230(11) Uani 1 1 d . . .
C57 C 0.2093(4) 0.7818(3) 0.4815(2) 0.0234(12) Uani 1 1 d . . .
C58 C 0.1797(5) 0.8304(3) 0.5224(2) 0.0256(12) Uani 1 1 d . . .
C59 C 0.2264(6) 0.8467(3) 0.5805(2) 0.0349(14) Uani 1 1 d . . .
H59 H 0.2828 0.8243 0.5943 0.042 Uiso 1 1 calc R . .
C60 C 0.1913(6) 0.8939(4) 0.6165(3) 0.0430(17) Uani 1 1 d . . .
H60 H 0.2235 0.9040 0.6551 0.052 Uiso 1 1 calc R . .
C61 C 0.1083(6) 0.9276(4) 0.5972(3) 0.0471(18) Uani 1 1 d . . .
H61 H 0.0828 0.9592 0.6228 0.056 Uiso 1 1 calc R . .
C62 C 0.0637(6) 0.9153(4) 0.5418(3) 0.0392(16) Uani 1 1 d . . .
H62 H 0.0083 0.9391 0.5291 0.047 Uiso 1 1 calc R . .
C63 C 0.0990(5) 0.8678(3) 0.5033(2) 0.0267(12) Uani 1 1 d . . .
C64 C 0.0988(5) 0.8209(3) 0.4145(2) 0.0260(12) Uani 1 1 d . . .
H64 H 0.0742 0.8186 0.3761 0.031 Uiso 1 1 calc R . .
C65 C 0.3090(4) 0.6531(3) 0.3217(2) 0.0201(11) Uani 1 1 d . . .
C66 C 0.4149(4) 0.6482(3) 0.3176(2) 0.0239(12) Uani 1 1 d . . .
H66 H 0.4708 0.6854 0.3361 0.029 Uiso 1 1 calc R . .
C67 C 0.4383(5) 0.5898(3) 0.2869(2) 0.0269(12) Uani 1 1 d . . .
C68 C 0.3625(5) 0.5334(3) 0.2594(2) 0.0304(13) Uani 1 1 d . . .
H68 H 0.3816 0.4933 0.2396 0.037 Uiso 1 1 calc R . .
C69 C 0.2581(5) 0.5375(3) 0.2617(2) 0.0283(13) Uani 1 1 d . . .
H69 H 0.2037 0.4994 0.2431 0.034 Uiso 1 1 calc R . .
C70 C 0.2298(4) 0.5962(3) 0.2909(2) 0.0223(11) Uani 1 1 d . . .
C71 C 0.1225(4) 0.5999(3) 0.3000(2) 0.0186(10) Uani 1 1 d . . .
C72 C 0.0237(5) 0.5612(3) 0.2657(2) 0.0233(11) Uani 1 1 d . . .
C73 C 0.0109(5) 0.5228(3) 0.2105(2) 0.0290(13) Uani 1 1 d . . .
H73 H 0.0712 0.5208 0.1943 0.035 Uiso 1 1 calc R . .
C74 C -0.0875(5) 0.4887(3) 0.1805(3) 0.0344(14) Uani 1 1 d . . .
H74 H -0.0954 0.4636 0.1434 0.041 Uiso 1 1 calc R . .
C75 C -0.1772(5) 0.4902(3) 0.2037(3) 0.0335(14) Uani 1 1 d . . .
H75 H -0.2448 0.4647 0.1826 0.040 Uiso 1 1 calc R . .
C76 C -0.1689(5) 0.5276(3) 0.2562(3) 0.0304(13) Uani 1 1 d . . .
H76 H -0.2305 0.5287 0.2714 0.036 Uiso 1 1 calc R . .
C77 C -0.0680(4) 0.5650(3) 0.2879(2) 0.0235(12) Uani 1 1 d . . .
C78 C 0.0278(5) 0.6451(3) 0.3635(2) 0.0255(12) Uani 1 1 d . . .
H78 H 0.0302 0.6770 0.3972 0.031 Uiso 1 1 calc R . .
C79 C 0.3826(4) 0.8847(3) 0.4442(2) 0.0239(12) Uani 1 1 d . . .
C80 C 0.4403(5) 0.8930(3) 0.4979(2) 0.0311(13) Uani 1 1 d . . .
H80 H 0.4906 0.8636 0.5052 0.037 Uiso 1 1 calc R . .
C81 C 0.4271(5) 0.9434(3) 0.5421(3) 0.0355(15) Uani 1 1 d . . .
H81 H 0.4655 0.9461 0.5788 0.043 Uiso 1 1 calc R . .
C82 C 0.3598(5) 0.9883(3) 0.5326(2) 0.0336(14) Uani 1 1 d . . .
H82 H 0.3520 1.0228 0.5626 0.040 Uiso 1 1 calc R . .
C83 C 0.3015(5) 0.9837(3) 0.4783(2) 0.0299(13) Uani 1 1 d . . .
C84 C 0.2351(5) 1.0330(3) 0.4677(3) 0.0351(14) Uani 1 1 d . . .
H84 H 0.2309 1.0688 0.4977 0.042 Uiso 1 1 calc R . .
C85 C 0.1778(5) 1.0297(3) 0.4160(3) 0.0374(15) Uani 1 1 d . . .
H85 H 0.1359 1.0638 0.4095 0.045 Uiso 1 1 calc R . .
C86 C 0.1810(5) 0.9754(3) 0.3720(3) 0.0318(14) Uani 1 1 d . . .
H86 H 0.1394 0.9725 0.3359 0.038 Uiso 1 1 calc R . .
C87 C 0.2431(5) 0.9264(3) 0.3801(2) 0.0258(12) Uani 1 1 d . . .
H87 H 0.2424 0.8895 0.3499 0.031 Uiso 1 1 calc R . .
C88 C 0.3081(5) 0.9307(3) 0.4333(2) 0.0269(12) Uani 1 1 d . . .
C89 C 0.4159(4) 0.8467(3) 0.3329(2) 0.0216(11) Uani 1 1 d . . .
C90 C 0.4552(5) 0.9150(3) 0.3417(2) 0.0278(13) Uani 1 1 d . . .
H90 H 0.4668 0.9442 0.3777 0.033 Uiso 1 1 calc R . .
C91 C 0.4778(5) 0.9416(3) 0.2984(3) 0.0295(13) Uani 1 1 d . . .
H91 H 0.5026 0.9889 0.3047 0.035 Uiso 1 1 calc R . .
C92 C 0.4645(4) 0.8998(3) 0.2467(2) 0.0284(13) Uani 1 1 d . . .
H92 H 0.4801 0.9178 0.2171 0.034 Uiso 1 1 calc R . .
C93 C 0.4280(5) 0.8310(3) 0.2380(2) 0.0270(12) Uani 1 1 d . . .
H93 H 0.4205 0.8016 0.2024 0.032 Uiso 1 1 calc R . .
C94 C 0.4024(5) 0.8044(3) 0.2804(2) 0.0250(12) Uani 1 1 d . . .
H94 H 0.3755 0.7573 0.2736 0.030 Uiso 1 1 calc R . .
C95 C 0.5297(5) 0.7930(3) 0.4165(2) 0.0265(12) Uani 1 1 d . . .
C96 C 0.5506(5) 0.7619(3) 0.4604(3) 0.0316(13) Uani 1 1 d . . .
H96 H 0.4943 0.7498 0.4774 0.038 Uiso 1 1 calc R . .
C97 C 0.6512(6) 0.7484(4) 0.4794(3) 0.0486(19) Uani 1 1 d . . .
H97 H 0.6639 0.7279 0.5099 0.058 Uiso 1 1 calc R . .
C98 C 0.7334(6) 0.7639(4) 0.4553(4) 0.058(2) Uani 1 1 d . . .
H98 H 0.8028 0.7541 0.4687 0.069 Uiso 1 1 calc R . .
C99 C 0.7148(6) 0.7940(4) 0.4117(3) 0.051(2) Uani 1 1 d . . .
H99 H 0.7713 0.8042 0.3943 0.061 Uiso 1 1 calc R . .
C100 C 0.6142(5) 0.8095(3) 0.3927(3) 0.0349(14) Uani 1 1 d . . .
H100 H 0.6029 0.8316 0.3632 0.042 Uiso 1 1 calc R . .
F3 F 0.4195(3) 0.56088(19) 0.49441(15) 0.0455(10) Uani 1 1 d . . .
F4 F 0.5422(3) 0.58701(19) 0.28574(15) 0.0371(9) Uani 1 1 d . . .
Ir3 Ir 0.629121(16) 0.302442(11) 0.250123(8) 0.01876(5) Uani 1 1 d . . .
Cl3 Cl 0.71893(11) 0.24017(7) 0.31473(5) 0.0275(3) Uani 1 1 d . . .
P3 P 0.46261(11) 0.23488(8) 0.22830(6) 0.0218(3) Uani 1 1 d . . .
N9 N 0.6689(3) 0.2423(2) 0.17937(18) 0.0200(9) Uani 1 1 d . . .
N10 N 0.7509(4) 0.1533(2) 0.1375(2) 0.0267(10) Uani 1 1 d . . .
N11 N 0.7808(4) 0.3628(2) 0.27650(19) 0.0246(10) Uani 1 1 d . . .
N12 N 0.9648(4) 0.3780(3) 0.2742(2) 0.0366(13) Uani 1 1 d . . .
C101 C 0.5836(4) 0.3532(3) 0.1919(2) 0.0184(10) Uani 1 1 d . . .
C102 C 0.5557(4) 0.4185(3) 0.2013(2) 0.0212(11) Uani 1 1 d . . .
H102 H 0.5507 0.4411 0.2373 0.025 Uiso 1 1 calc R . .
C103 C 0.5360(4) 0.4493(3) 0.1585(2) 0.0228(11) Uani 1 1 d . . .
C104 C 0.5438(5) 0.4207(3) 0.1053(2) 0.0273(12) Uani 1 1 d . . .
H104 H 0.5296 0.4440 0.0767 0.033 Uiso 1 1 calc R . .
C105 C 0.5730(5) 0.3571(3) 0.0954(2) 0.0262(12) Uani 1 1 d . . .
H105 H 0.5810 0.3366 0.0595 0.031 Uiso 1 1 calc R . .
C106 C 0.5911(4) 0.3222(3) 0.1372(2) 0.0201(11) Uani 1 1 d . . .
C107 C 0.6297(4) 0.2568(3) 0.1305(2) 0.0182(10) Uani 1 1 d . . .
C108 C 0.6343(4) 0.2111(3) 0.0805(2) 0.0218(11) Uani 1 1 d . . .
C109 C 0.5756(5) 0.2103(3) 0.0264(2) 0.0273(12) Uani 1 1 d . . .
H109 H 0.5270 0.2414 0.0218 0.033 Uiso 1 1 calc R . .
C110 C 0.5887(5) 0.1651(3) -0.0188(2) 0.0307(13) Uani 1 1 d . . .
H110 H 0.5506 0.1657 -0.0548 0.037 Uiso 1 1 calc R . .
C111 C 0.6586(5) 0.1175(3) -0.0126(3) 0.0349(15) Uani 1 1 d . . .
H111 H 0.6685 0.0872 -0.0446 0.042 Uiso 1 1 calc R . .
C112 C 0.7121(5) 0.1143(3) 0.0389(2) 0.0288(13) Uani 1 1 d . . .
H112 H 0.7578 0.0814 0.0425 0.035 Uiso 1 1 calc R . .
C113 C 0.6994(4) 0.1601(3) 0.0866(2) 0.0238(12) Uani 1 1 d . . .
C114 C 0.7288(4) 0.1916(3) 0.1799(2) 0.0238(12) Uani 1 1 d . . .
H114 H 0.7572 0.1836 0.2151 0.029 Uiso 1 1 calc R . .
C115 C 0.6053(5) 0.3757(3) 0.3121(2) 0.0248(12) Uani 1 1 d . . .
C116 C 0.5091(5) 0.3907(3) 0.3261(2) 0.0329(14) Uani 1 1 d . . .
H116 H 0.4445 0.3590 0.3104 0.039 Uiso 1 1 calc R . .
C117 C 0.5081(6) 0.4505(4) 0.3623(3) 0.0449(18) Uani 1 1 d . . .
C118 C 0.5949(7) 0.4993(4) 0.3870(3) 0.051(2) Uani 1 1 d . . .
H118 H 0.5894 0.5406 0.4112 0.062 Uiso 1 1 calc R . .
C119 C 0.6914(7) 0.4867(4) 0.3755(3) 0.0437(17) Uani 1 1 d . . .
H119 H 0.7538 0.5202 0.3914 0.052 Uiso 1 1 calc R . .
C120 C 0.6989(5) 0.4244(3) 0.3403(2) 0.0281(13) Uani 1 1 d . . .
C121 C 0.7977(5) 0.4094(3) 0.3247(2) 0.0273(13) Uani 1 1 d . . .
C122 C 0.9060(5) 0.4377(3) 0.3541(3) 0.0333(14) Uani 1 1 d . . .
C123 C 0.9376(6) 0.4786(3) 0.4087(3) 0.0446(18) Uani 1 1 d . . .
H123 H 0.8849 0.4884 0.4292 0.054 Uiso 1 1 calc R . .
C124 C 1.0427(8) 0.5041(4) 0.4324(3) 0.064(3) Uani 1 1 d . . .
H124 H 1.0625 0.5313 0.4695 0.077 Uiso 1 1 calc R . .
C125 C 1.1216(7) 0.4912(5) 0.4033(4) 0.067(3) Uani 1 1 d . . .
H125 H 1.1944 0.5112 0.4200 0.080 Uiso 1 1 calc R . .
C126 C 1.0956(6) 0.4503(4) 0.3515(3) 0.054(2) Uani 1 1 d . . .
H126 H 1.1502 0.4407 0.3322 0.065 Uiso 1 1 calc R . .
C127 C 0.9865(5) 0.4216(3) 0.3259(3) 0.0381(16) Uani 1 1 d . . .
C128 C 0.8660(5) 0.3504(3) 0.2540(3) 0.0318(14) Uani 1 1 d . . .
H128 H 0.8508 0.3176 0.2195 0.038 Uiso 1 1 calc R . .
C129 C 0.4450(4) 0.1648(3) 0.1664(2) 0.0242(12) Uani 1 1 d . . .
C130 C 0.3829(4) 0.1678(3) 0.1166(2) 0.0258(12) Uani 1 1 d . . .
H130 H 0.3423 0.2038 0.1156 0.031 Uiso 1 1 calc R . .
C131 C 0.3770(5) 0.1195(3) 0.0670(2) 0.0291(13) Uani 1 1 d . . .
H131 H 0.3330 0.1233 0.0332 0.035 Uiso 1 1 calc R . .
C132 C 0.4338(5) 0.0678(3) 0.0670(3) 0.0310(13) Uani 1 1 d . . .
H132 H 0.4313 0.0362 0.0332 0.037 Uiso 1 1 calc R . .
C133 C 0.4967(5) 0.0606(3) 0.1173(3) 0.0296(13) Uani 1 1 d . . .
C134 C 0.5568(6) 0.0066(3) 0.1180(3) 0.0383(15) Uani 1 1 d . . .
H134 H 0.5543 -0.0251 0.0842 0.046 Uiso 1 1 calc R . .
C135 C 0.6173(6) -0.0007(3) 0.1656(3) 0.0420(16) Uani 1 1 d . . .
H135 H 0.6565 -0.0375 0.1652 0.050 Uiso 1 1 calc R . .
C136 C 0.6223(5) 0.0456(3) 0.2156(3) 0.0360(15) Uani 1 1 d . . .
H136 H 0.6640 0.0400 0.2493 0.043 Uiso 1 1 calc R . .
C137 C 0.5676(5) 0.0991(3) 0.2162(3) 0.0297(13) Uani 1 1 d . . .
H137 H 0.5731 0.1305 0.2506 0.036 Uiso 1 1 calc R . .
C138 C 0.5034(5) 0.1094(3) 0.1678(2) 0.0267(12) Uani 1 1 d . . .
C139 C 0.4312(5) 0.1926(3) 0.2808(3) 0.0287(13) Uani 1 1 d . . .
C140 C 0.4760(5) 0.2215(3) 0.3368(3) 0.0319(14) Uani 1 1 d . . .
H140 H 0.5268 0.2623 0.3480 0.038 Uiso 1 1 calc R . .
C141 C 0.4457(6) 0.1899(4) 0.3769(3) 0.0470(19) Uani 1 1 d . . .
H141 H 0.4761 0.2093 0.4153 0.056 Uiso 1 1 calc R . .
C142 C 0.3716(6) 0.1305(4) 0.3602(3) 0.053(2) Uani 1 1 d . . .
H142 H 0.3511 0.1094 0.3873 0.064 Uiso 1 1 calc R . .
C143 C 0.3274(6) 0.1017(4) 0.3054(3) 0.0482(19) Uani 1 1 d . . .
H143 H 0.2765 0.0609 0.2946 0.058 Uiso 1 1 calc R . .
C144 C 0.3567(5) 0.1319(4) 0.2652(3) 0.0392(16) Uani 1 1 d . . .
H144 H 0.3263 0.1114 0.2270 0.047 Uiso 1 1 calc R . .
C145 C 0.3438(4) 0.2757(3) 0.2140(2) 0.0249(12) Uani 1 1 d . . .
C146 C 0.2674(5) 0.2737(3) 0.2454(3) 0.0343(14) Uani 1 1 d . . .
H146 H 0.2751 0.2494 0.2736 0.041 Uiso 1 1 calc R . .
C147 C 0.1794(5) 0.3072(4) 0.2359(3) 0.0383(15) Uani 1 1 d . . .
H147 H 0.1284 0.3059 0.2581 0.046 Uiso 1 1 calc R . .
C148 C 0.1654(5) 0.3418(3) 0.1953(3) 0.0364(15) Uani 1 1 d . . .
H148 H 0.1052 0.3644 0.1893 0.044 Uiso 1 1 calc R . .
C149 C 0.2398(5) 0.3436(3) 0.1629(3) 0.0323(14) Uani 1 1 d . . .
H149 H 0.2298 0.3668 0.1340 0.039 Uiso 1 1 calc R . .
C150 C 0.3285(5) 0.3120(3) 0.1724(2) 0.0274(12) Uani 1 1 d . . .
H150 H 0.3800 0.3148 0.1506 0.033 Uiso 1 1 calc R . .
F5 F 0.5096(3) 0.51244(17) 0.16828(14) 0.0324(8) Uani 1 1 d . . .
F6 F 0.4111(4) 0.4625(3) 0.37287(18) 0.0668(14) Uani 1 1 d . . .
C151 C 0.9065(10) 0.0957(8) 0.2272(10) 0.235(13) Uani 1 1 d . . .
H15A H 0.8454 0.1081 0.2433 0.282 Uiso 1 1 calc R . .
H15B H 0.8798 0.0818 0.1864 0.282 Uiso 1 1 calc R . .
Cl4 Cl 1.0033(3) 0.16710(18) 0.24354(19) 0.1299(14) Uani 1 1 d . . .
Cl5 Cl 0.9465(3) 0.02811(18) 0.2493(2) 0.1383(16) Uani 1 1 d . . .
C152 C -0.0046(13) 0.2835(10) 0.4005(9) 0.172(9) Uani 1 1 d . . .
H15C H -0.0778 0.2580 0.3823 0.207 Uiso 1 1 calc R . .
H15D H 0.0121 0.3191 0.3810 0.207 Uiso 1 1 calc R . .
Cl6 Cl 0.0064(5) 0.3226(3) 0.4774(3) 0.201(3) Uani 1 1 d . . .
Cl7 Cl 0.0858(8) 0.2312(5) 0.4002(3) 0.342(6) Uani 1 1 d . . .
C153 C 0.655(2) 0.5906(14) 0.5395(10) 0.350 Uiso 1 1 d D . .
H15E H 0.5884 0.5945 0.5140 0.420 Uiso 1 1 calc R . .
H15F H 0.6454 0.5469 0.5504 0.420 Uiso 1 1 calc R . .
Cl8 Cl 0.7730(9) 0.5998(6) 0.5089(5) 0.350 Uiso 1 1 d D . .
Cl9 Cl 0.6957(9) 0.6632(6) 0.6001(5) 0.350 Uiso 1 1 d D . .

loop_
_atom_site_aniso_label
_atom_site_aniso_U_11
_atom_site_aniso_U_22
_atom_site_aniso_U_33
_atom_site_aniso_U_23
_atom_site_aniso_U_13
_atom_site_aniso_U_12
Ir1 0.01937(10) 0.01744(10) 0.01679(10) 0.00514(8) 0.00343(8) 0.00344(8)
Cl1 0.0226(7) 0.0263(7) 0.0247(6) 0.0095(5) -0.0001(5) 0.0033(5)
P1 0.0222(7) 0.0190(7) 0.0185(6) 0.0058(5) 0.0041(5) 0.0041(5)
N1 0.021(2) 0.019(2) 0.021(2) 0.0074(18) 0.0050(18) 0.0057(18)
N2 0.023(2) 0.023(2) 0.028(2) 0.005(2) 0.007(2) 0.0041(19)
N3 0.022(2) 0.020(2) 0.020(2) 0.0067(18) 0.0021(18) 0.0034(18)
N4 0.026(3) 0.021(2) 0.040(3) 0.011(2) 0.008(2) 0.004(2)
C1 0.021(3) 0.021(3) 0.020(3) 0.012(2) 0.005(2) 0.009(2)
C2 0.024(3) 0.028(3) 0.018(3) 0.010(2) 0.006(2) 0.010(2)
C3 0.019(3) 0.029(3) 0.032(3) 0.012(2) 0.009(2) 0.006(2)
C4 0.019(3) 0.033(3) 0.024(3) 0.005(2) 0.001(2) 0.003(2)
C5 0.021(3) 0.029(3) 0.020(3) 0.004(2) 0.002(2) 0.002(2)
C6 0.017(3) 0.026(3) 0.020(3) 0.009(2) 0.005(2) 0.006(2)
C7 0.019(3) 0.019(3) 0.023(3) 0.008(2) 0.006(2) 0.005(2)
C8 0.022(3) 0.019(3) 0.024(3) 0.007(2) 0.007(2) 0.005(2)
C9 0.024(3) 0.029(3) 0.023(3) 0.007(2) 0.007(2) 0.009(2)
C10 0.030(3) 0.028(3) 0.029(3) 0.004(2) 0.011(2) 0.009(3)
C11 0.038(4) 0.040(4) 0.027(3) 0.009(3) 0.017(3) 0.012(3)
C12 0.022(3) 0.036(3) 0.033(3) 0.004(3) 0.010(2) 0.004(3)
C13 0.022(3) 0.023(3) 0.031(3) 0.008(2) 0.010(2) 0.005(2)
C14 0.015(3) 0.021(3) 0.030(3) 0.010(2) 0.000(2) 0.005(2)
C15 0.021(3) 0.023(3) 0.016(2) 0.001(2) 0.001(2) 0.004(2)
C16 0.036(3) 0.026(3) 0.021(3) 0.003(2) 0.009(2) 0.002(3)
C17 0.037(3) 0.026(3) 0.027(3) 0.001(2) 0.008(3) 0.008(3)
C18 0.031(3) 0.036(3) 0.031(3) 0.005(3) 0.013(3) 0.004(3)
C19 0.032(3) 0.030(3) 0.029(3) 0.011(3) 0.009(3) -0.002(3)
C20 0.018(3) 0.025(3) 0.020(3) 0.004(2) 0.001(2) -0.001(2)
C21 0.017(3) 0.023(3) 0.022(3) 0.004(2) 0.002(2) -0.004(2)
C22 0.020(3) 0.028(3) 0.034(3) 0.016(3) 0.002(2) -0.002(2)
C23 0.036(4) 0.043(4) 0.030(3) 0.018(3) 0.012(3) 0.009(3)
C24 0.049(4) 0.062(5) 0.035(4) 0.031(4) 0.013(3) 0.012(4)
C25 0.047(4) 0.055(5) 0.067(5) 0.045(4) 0.018(4) 0.019(4)
C26 0.026(3) 0.035(4) 0.059(4) 0.028(3) 0.013(3) 0.011(3)
C27 0.019(3) 0.029(3) 0.038(3) 0.016(3) 0.005(2) 0.001(2)
C28 0.024(3) 0.022(3) 0.026(3) 0.002(2) 0.003(2) 0.001(2)
C29 0.036(3) 0.020(3) 0.024(3) 0.010(2) 0.014(2) 0.007(2)
C30 0.037(3) 0.025(3) 0.026(3) 0.009(2) 0.009(3) 0.010(3)
C31 0.047(4) 0.033(3) 0.023(3) 0.013(3) 0.010(3) 0.014(3)
C32 0.061(5) 0.024(3) 0.025(3) 0.009(2) 0.021(3) 0.010(3)
C33 0.041(4) 0.018(3) 0.033(3) 0.007(2) 0.019(3) 0.007(2)
C34 0.050(4) 0.027(3) 0.041(4) 0.007(3) 0.030(3) 0.006(3)
C35 0.033(4) 0.027(3) 0.056(4) 0.002(3) 0.020(3) 0.006(3)
C36 0.030(3) 0.022(3) 0.037(3) -0.001(3) 0.008(3) -0.001(2)
C37 0.025(3) 0.019(3) 0.034(3) 0.004(2) 0.010(2) -0.001(2)
C38 0.033(3) 0.015(3) 0.027(3) 0.004(2) 0.010(2) 0.004(2)
C39 0.021(3) 0.020(3) 0.025(3) 0.006(2) 0.007(2) 0.008(2)
C40 0.035(3) 0.028(3) 0.028(3) 0.009(2) 0.014(3) 0.005(3)
C41 0.042(4) 0.019(3) 0.044(4) 0.005(3) 0.023(3) -0.005(3)
C42 0.029(3) 0.023(3) 0.041(4) -0.008(3) 0.013(3) -0.004(2)
C43 0.028(3) 0.033(3) 0.026(3) 0.002(3) 0.006(2) 0.008(3)
C44 0.025(3) 0.018(3) 0.026(3) 0.004(2) 0.007(2) 0.006(2)
C45 0.028(3) 0.025(3) 0.021(3) 0.011(2) 0.009(2) 0.007(2)
C46 0.028(3) 0.027(3) 0.024(3) 0.007(2) 0.005(2) 0.005(2)
C47 0.035(3) 0.035(3) 0.026(3) 0.005(3) 0.009(3) 0.015(3)
C48 0.028(3) 0.044(4) 0.033(3) 0.015(3) 0.011(3) 0.019(3)
C49 0.024(3) 0.035(3) 0.024(3) 0.013(2) 0.003(2) 0.004(2)
C50 0.030(3) 0.024(3) 0.020(3) 0.007(2) 0.007(2) 0.007(2)
F1 0.0183(17) 0.062(3) 0.0237(17) 0.0136(17) 0.0077(13) 0.0060(16)
F2 0.061(3) 0.034(2) 0.043(2) 0.0036(17) 0.026(2) 0.0227(19)
Ir2 0.01974(10) 0.01940(10) 0.01413(10) 0.00308(8) 0.00264(8) 0.00350(8)
Cl2 0.0252(7) 0.0256(7) 0.0173(6) 0.0054(5) 0.0009(5) 0.0051(5)
P2 0.0222(7) 0.0211(7) 0.0170(6) 0.0025(5) 0.0022(5) 0.0022(6)
N5 0.021(2) 0.023(2) 0.016(2) 0.0053(18) 0.0042(18) 0.0035(18)
N6 0.034(3) 0.036(3) 0.023(2) 0.009(2) 0.010(2) 0.014(2)
N7 0.021(2) 0.023(2) 0.017(2) 0.0087(18) 0.0036(18) 0.0003(18)
N8 0.027(3) 0.031(3) 0.024(2) 0.007(2) 0.008(2) 0.004(2)
C51 0.021(3) 0.022(3) 0.018(3) 0.002(2) 0.002(2) -0.002(2)
C52 0.033(3) 0.028(3) 0.019(3) 0.003(2) 0.007(2) 0.008(3)
C53 0.041(4) 0.027(3) 0.024(3) 0.011(2) 0.007(3) 0.013(3)
C54 0.054(4) 0.036(4) 0.021(3) 0.014(3) 0.005(3) 0.013(3)
C55 0.043(4) 0.032(3) 0.019(3) 0.006(2) 0.008(3) 0.015(3)
C56 0.026(3) 0.024(3) 0.018(3) 0.006(2) 0.003(2) 0.005(2)
C57 0.023(3) 0.030(3) 0.015(2) 0.003(2) 0.002(2) 0.002(2)
C58 0.033(3) 0.023(3) 0.020(3) 0.002(2) 0.007(2) 0.005(2)
C59 0.046(4) 0.033(3) 0.023(3) 0.006(3) 0.003(3) 0.011(3)
C60 0.059(5) 0.045(4) 0.022(3) 0.002(3) 0.008(3) 0.011(4)
C61 0.062(5) 0.048(4) 0.033(4) 0.000(3) 0.017(3) 0.027(4)
C62 0.045(4) 0.042(4) 0.037(4) 0.011(3) 0.016(3) 0.020(3)
C63 0.027(3) 0.031(3) 0.023(3) 0.005(2) 0.008(2) 0.008(2)
C64 0.027(3) 0.029(3) 0.020(3) 0.006(2) 0.003(2) 0.004(2)
C65 0.025(3) 0.022(3) 0.012(2) 0.003(2) 0.003(2) 0.003(2)
C66 0.024(3) 0.023(3) 0.024(3) 0.003(2) 0.007(2) 0.002(2)
C67 0.023(3) 0.032(3) 0.029(3) 0.010(3) 0.010(2) 0.009(2)
C68 0.035(3) 0.027(3) 0.031(3) 0.004(3) 0.011(3) 0.008(3)
C69 0.027(3) 0.025(3) 0.028(3) 0.003(2) 0.003(2) -0.001(2)
C70 0.026(3) 0.022(3) 0.020(3) 0.008(2) 0.003(2) 0.005(2)
C71 0.021(3) 0.015(2) 0.019(2) 0.005(2) 0.004(2) 0.000(2)
C72 0.027(3) 0.020(3) 0.024(3) 0.009(2) 0.005(2) 0.001(2)
C73 0.031(3) 0.026(3) 0.028(3) 0.003(2) 0.007(2) 0.001(2)
C74 0.040(4) 0.029(3) 0.028(3) 0.004(3) 0.000(3) -0.002(3)
C75 0.029(3) 0.027(3) 0.039(4) 0.011(3) 0.000(3) -0.008(3)
C76 0.025(3) 0.029(3) 0.038(3) 0.015(3) 0.003(3) 0.000(2)
C77 0.023(3) 0.024(3) 0.026(3) 0.013(2) 0.002(2) 0.002(2)
C78 0.029(3) 0.030(3) 0.020(3) 0.009(2) 0.009(2) 0.006(2)
C79 0.024(3) 0.023(3) 0.022(3) 0.002(2) 0.005(2) -0.001(2)
C80 0.033(3) 0.032(3) 0.023(3) 0.003(2) 0.001(2) 0.000(3)
C81 0.037(4) 0.039(4) 0.022(3) -0.001(3) 0.003(3) -0.002(3)
C82 0.039(4) 0.027(3) 0.026(3) -0.006(2) 0.007(3) -0.003(3)
C83 0.028(3) 0.031(3) 0.029(3) 0.003(3) 0.010(3) 0.001(3)
C84 0.033(3) 0.030(3) 0.040(4) 0.001(3) 0.011(3) 0.006(3)
C85 0.035(4) 0.032(4) 0.044(4) 0.006(3) 0.010(3) 0.012(3)
C86 0.027(3) 0.034(3) 0.037(3) 0.011(3) 0.008(3) 0.006(3)
C87 0.027(3) 0.025(3) 0.023(3) 0.003(2) 0.005(2) 0.002(2)
C88 0.029(3) 0.020(3) 0.024(3) -0.004(2) 0.004(2) -0.005(2)
C89 0.016(3) 0.024(3) 0.024(3) 0.009(2) 0.001(2) 0.000(2)
C90 0.026(3) 0.032(3) 0.024(3) 0.003(2) 0.007(2) 0.004(2)
C91 0.021(3) 0.028(3) 0.039(3) 0.011(3) 0.004(2) 0.000(2)
C92 0.019(3) 0.041(4) 0.028(3) 0.016(3) 0.004(2) 0.004(2)
C93 0.026(3) 0.034(3) 0.021(3) 0.007(2) 0.004(2) 0.008(3)
C94 0.026(3) 0.028(3) 0.021(3) 0.006(2) 0.002(2) 0.008(2)
C95 0.023(3) 0.029(3) 0.023(3) 0.003(2) -0.001(2) 0.004(2)
C96 0.025(3) 0.035(3) 0.032(3) 0.010(3) 0.001(3) 0.003(3)
C97 0.035(4) 0.069(5) 0.048(4) 0.033(4) 0.000(3) 0.012(4)
C98 0.029(4) 0.076(6) 0.075(6) 0.038(5) 0.001(4) 0.018(4)
C99 0.028(4) 0.074(6) 0.060(5) 0.029(4) 0.013(3) 0.012(4)
C100 0.034(3) 0.041(4) 0.032(3) 0.018(3) 0.005(3) 0.004(3)
F3 0.071(3) 0.040(2) 0.033(2) 0.0158(17) 0.0088(19) 0.031(2)
F4 0.0245(18) 0.042(2) 0.043(2) -0.0003(17) 0.0118(16) 0.0094(16)
Ir3 0.01962(10) 0.02287(11) 0.01508(10) 0.00483(8) 0.00537(8) 0.00594(8)
Cl3 0.0307(7) 0.0333(8) 0.0207(6) 0.0111(6) 0.0040(5) 0.0093(6)
P3 0.0208(7) 0.0271(8) 0.0201(7) 0.0090(6) 0.0069(6) 0.0052(6)
N9 0.016(2) 0.026(2) 0.019(2) 0.0045(18) 0.0050(17) 0.0045(18)
N10 0.030(3) 0.025(3) 0.027(2) 0.004(2) 0.012(2) 0.009(2)
N11 0.021(2) 0.027(3) 0.024(2) 0.008(2) -0.0001(19) 0.004(2)
N12 0.024(3) 0.036(3) 0.049(3) 0.013(3) 0.004(2) 0.003(2)
C101 0.016(2) 0.022(3) 0.018(2) 0.003(2) 0.007(2) 0.002(2)
C102 0.017(3) 0.024(3) 0.021(3) 0.005(2) 0.004(2) 0.003(2)
C103 0.021(3) 0.022(3) 0.029(3) 0.010(2) 0.010(2) 0.006(2)
C104 0.030(3) 0.028(3) 0.028(3) 0.014(2) 0.010(2) 0.007(2)
C105 0.035(3) 0.029(3) 0.019(3) 0.007(2) 0.011(2) 0.009(3)
C106 0.020(3) 0.021(3) 0.019(3) 0.003(2) 0.006(2) 0.001(2)
C107 0.015(2) 0.024(3) 0.017(2) 0.007(2) 0.006(2) 0.001(2)
C108 0.023(3) 0.024(3) 0.019(3) 0.004(2) 0.008(2) 0.001(2)
C109 0.028(3) 0.027(3) 0.027(3) 0.006(2) 0.007(2) 0.005(2)
C110 0.036(3) 0.035(3) 0.019(3) 0.002(2) 0.008(2) 0.005(3)
C111 0.044(4) 0.032(3) 0.026(3) 0.000(3) 0.013(3) 0.000(3)
C112 0.035(3) 0.024(3) 0.029(3) 0.005(2) 0.015(3) 0.006(3)
C113 0.022(3) 0.025(3) 0.025(3) 0.005(2) 0.010(2) 0.002(2)
C114 0.023(3) 0.025(3) 0.025(3) 0.008(2) 0.005(2) 0.005(2)
C115 0.033(3) 0.030(3) 0.014(2) 0.007(2) 0.008(2) 0.013(3)
C116 0.039(4) 0.045(4) 0.019(3) 0.007(3) 0.011(3) 0.019(3)
C117 0.063(5) 0.058(5) 0.023(3) 0.010(3) 0.016(3) 0.035(4)
C118 0.080(6) 0.042(4) 0.029(4) -0.005(3) 0.012(4) 0.028(4)
C119 0.067(5) 0.033(4) 0.027(3) 0.002(3) 0.005(3) 0.013(3)
C120 0.040(4) 0.025(3) 0.021(3) 0.007(2) 0.007(2) 0.009(3)
C121 0.036(3) 0.021(3) 0.023(3) 0.010(2) -0.001(2) 0.003(2)
C122 0.041(4) 0.025(3) 0.028(3) 0.009(3) -0.003(3) -0.001(3)
C123 0.060(5) 0.035(4) 0.027(3) 0.009(3) -0.009(3) -0.006(3)
C124 0.073(6) 0.054(5) 0.044(5) 0.015(4) -0.021(4) -0.023(4)
C125 0.055(5) 0.068(6) 0.057(5) 0.029(5) -0.022(4) -0.036(5)
C126 0.038(4) 0.054(5) 0.066(5) 0.033(4) -0.005(4) -0.015(4)
C127 0.033(3) 0.028(3) 0.050(4) 0.023(3) -0.006(3) -0.006(3)
C128 0.026(3) 0.032(3) 0.038(3) 0.008(3) 0.006(3) 0.006(3)
C129 0.021(3) 0.028(3) 0.025(3) 0.011(2) 0.007(2) 0.000(2)
C130 0.023(3) 0.024(3) 0.030(3) 0.007(2) 0.007(2) -0.001(2)
C131 0.025(3) 0.031(3) 0.028(3) 0.008(3) 0.004(2) -0.004(2)
C132 0.030(3) 0.028(3) 0.031(3) 0.004(3) 0.004(3) -0.002(3)
C133 0.029(3) 0.027(3) 0.032(3) 0.009(3) 0.007(3) -0.001(2)
C134 0.048(4) 0.026(3) 0.039(4) 0.006(3) 0.009(3) 0.004(3)
C135 0.050(4) 0.032(4) 0.047(4) 0.014(3) 0.009(3) 0.012(3)
C136 0.042(4) 0.032(3) 0.035(3) 0.014(3) 0.003(3) 0.008(3)
C137 0.030(3) 0.028(3) 0.033(3) 0.013(3) 0.007(3) 0.002(3)
C138 0.026(3) 0.025(3) 0.030(3) 0.012(2) 0.007(2) -0.004(2)
C139 0.025(3) 0.031(3) 0.037(3) 0.017(3) 0.011(3) 0.008(2)
C140 0.028(3) 0.043(4) 0.032(3) 0.016(3) 0.012(3) 0.011(3)
C141 0.045(4) 0.075(6) 0.030(4) 0.025(4) 0.014(3) 0.015(4)
C142 0.043(4) 0.074(6) 0.059(5) 0.044(4) 0.023(4) 0.005(4)
C143 0.046(4) 0.049(4) 0.054(5) 0.028(4) 0.011(4) -0.003(3)
C144 0.036(4) 0.048(4) 0.039(4) 0.022(3) 0.012(3) 0.007(3)
C145 0.017(3) 0.027(3) 0.029(3) 0.006(2) 0.003(2) 0.004(2)
C146 0.029(3) 0.043(4) 0.032(3) 0.011(3) 0.010(3) 0.007(3)
C147 0.027(3) 0.047(4) 0.042(4) 0.006(3) 0.013(3) 0.011(3)
C148 0.024(3) 0.036(4) 0.043(4) 0.002(3) 0.002(3) 0.006(3)
C149 0.025(3) 0.029(3) 0.039(3) 0.010(3) -0.001(3) 0.002(3)
C150 0.022(3) 0.028(3) 0.029(3) 0.006(2) 0.001(2) 0.000(2)
F5 0.045(2) 0.0253(18) 0.0314(18) 0.0088(15) 0.0106(16) 0.0153(16)
F6 0.072(3) 0.090(4) 0.050(3) 0.006(2) 0.030(2) 0.051(3)
C151 0.056(7) 0.193(16) 0.56(4) 0.30(2) 0.070(14) 0.043(9)
Cl4 0.140(3) 0.087(2) 0.181(4) 0.031(2) 0.076(3) 0.026(2)
Cl5 0.134(3) 0.107(3) 0.241(5) 0.122(3) 0.086(3) 0.068(2)
C152 0.119(13) 0.185(18) 0.24(2) 0.159(18) 0.006(14) 0.001(12)
Cl6 0.193(6) 0.160(5) 0.290(8) 0.094(5) 0.096(6) 0.047(4)
Cl7 0.367(12) 0.364(12) 0.208(7) -0.036(8) -0.087(8) 0.183(10)

loop_
_atom_type_symbol
_atom_type_description
_atom_type_scat_dispersion_real
_atom_type_scat_dispersion_imag
_atom_type_scat_source
C C 0.0033 0.0016 'International Tables Vol C Tables 4.2.6.8 and 6.1.1.4'
H H 0.0000 0.0000 'International Tables Vol C Tables 4.2.6.8 and 6.1.1.4'
N N 0.0061 0.0033 'International Tables Vol C Tables 4.2.6.8 and 6.1.1.4'
F F 0.0171 0.0103 'International Tables Vol C Tables 4.2.6.8 and 6.1.1.4'
P P 0.1023 0.0942 'International Tables Vol C Tables 4.2.6.8 and 6.1.1.4'
Cl Cl 0.1484 0.1585 'International Tables Vol C Tables 4.2.6.8 and 6.1.1.4'
Ir Ir -1.4442 7.9887 'International Tables Vol C Tables 4.2.6.8 and 6.1.1.4'

loop_
_geom_angle_atom_site_label_1
_geom_angle_atom_site_label_2
_geom_angle_atom_site_label_3
_geom_angle
_geom_angle_site_symmetry_1
_geom_angle_site_symmetry_3
_geom_angle_publ_flag
C1 Ir1 C15 93.0(2) . . ?
C1 Ir1 N3 88.99(19) . . ?
C15 Ir1 N3 79.0(2) . . ?
C1 Ir1 N1 78.96(19) . . ?
C15 Ir1 N1 169.79(19) . . ?
N3 Ir1 N1 94.36(17) . . ?
C1 Ir1 P1 93.40(15) . . ?
C15 Ir1 P1 97.34(16) . . ?
N3 Ir1 P1 175.78(13) . . ?
N1 Ir1 P1 89.51(12) . . ?
C1 Ir1 Cl1 167.40(15) . . ?
C15 Ir1 Cl1 92.82(15) . . ?
N3 Ir1 Cl1 81.17(12) . . ?
N1 Ir1 Cl1 93.86(12) . . ?
P1 Ir1 Cl1 96.92(5) . . ?
C39 P1 C45 101.6(2) . . ?
C39 P1 C29 103.4(3) . . ?
C45 P1 C29 104.3(2) . . ?
C39 P1 Ir1 115.66(18) . . ?
C45 P1 Ir1 116.25(18) . . ?
C29 P1 Ir1 113.91(18) . . ?
C7 N1 C14 119.3(5) . . ?
C7 N1 Ir1 113.9(3) . . ?
C14 N1 Ir1 126.6(4) . . ?
C14 N2 C13 116.5(5) . . ?
C21 N3 C28 119.7(5) . . ?
C21 N3 Ir1 114.7(4) . . ?
C28 N3 Ir1 125.2(4) . . ?
C28 N4 C27 116.1(5) . . ?
C2 C1 C6 117.1(5) . . ?
C2 C1 Ir1 127.1(4) . . ?
C6 C1 Ir1 115.3(4) . . ?
C3 C2 C1 120.2(5) . . ?
F1 C3 C2 117.8(5) . . ?
F1 C3 C4 118.6(5) . . ?
C2 C3 C4 123.6(5) . . ?
C5 C4 C3 116.9(5) . . ?
C4 C5 C6 121.7(5) . . ?
C5 C6 C1 120.5(5) . . ?
C5 C6 C7 123.7(5) . . ?
C1 C6 C7 115.5(5) . . ?
N1 C7 C8 118.6(5) . . ?
N1 C7 C6 114.1(5) . . ?
C8 C7 C6 127.3(5) . . ?
C13 C8 C9 117.7(5) . . ?
C13 C8 C7 116.6(5) . . ?
C9 C8 C7 125.7(5) . . ?
C10 C9 C8 121.0(5) . . ?
C9 C10 C11 120.1(6) . . ?
C12 C11 C10 120.9(6) . . ?
C11 C12 C13 119.4(5) . . ?
N2 C13 C12 117.8(5) . . ?
N2 C13 C8 121.9(5) . . ?
C12 C13 C8 120.4(5) . . ?
N2 C14 N1 125.9(5) . . ?
C16 C15 C20 116.3(5) . . ?
C16 C15 Ir1 128.6(4) . . ?
C20 C15 Ir1 114.5(4) . . ?
C17 C16 C15 120.5(5) . . ?
F2 C17 C18 118.2(5) . . ?
F2 C17 C16 117.9(5) . . ?
C18 C17 C16 123.9(6) . . ?
C19 C18 C17 117.0(6) . . ?
C18 C19 C20 120.6(6) . . ?
C15 C20 C19 121.4(5) . . ?
C15 C20 C21 115.5(5) . . ?
C19 C20 C21 122.2(5) . . ?
N3 C21 C22 117.7(5) . . ?
N3 C21 C20 113.7(5) . . ?
C22 C21 C20 128.6(5) . . ?
C27 C22 C23 118.0(5) . . ?
C27 C22 C21 117.4(5) . . ?
C23 C22 C21 124.5(6) . . ?
C24 C23 C22 120.6(7) . . ?
C23 C24 C25 120.0(6) . . ?
C26 C25 C24 121.3(6) . . ?
C25 C26 C27 119.5(7) . . ?
N4 C27 C26 118.0(6) . . ?
N4 C27 C22 121.8(5) . . ?
C26 C27 C22 120.1(6) . . ?
N4 C28 N3 126.1(5) . . ?
C30 C29 C38 119.5(5) . . ?
C30 C29 P1 119.4(5) . . ?
C38 C29 P1 121.0(4) . . ?
C29 C30 C31 120.9(6) . . ?
C32 C31 C30 120.1(6) . . ?
C31 C32 C33 121.5(6) . . ?
C34 C33 C32 120.7(6) . . ?
C34 C33 C38 120.1(6) . . ?
C32 C33 C38 119.2(6) . . ?
C35 C34 C33 120.7(6) . . ?
C34 C35 C36 119.8(6) . . ?
C37 C36 C35 120.3(6) . . ?
C36 C37 C38 122.1(6) . . ?
C37 C38 C33 117.0(5) . . ?
C37 C38 C29 124.2(5) . . ?
C33 C38 C29 118.7(5) . . ?
C40 C39 C44 119.2(5) . . ?
C40 C39 P1 120.9(4) . . ?
C44 C39 P1 119.9(4) . . ?
C41 C40 C39 120.3(6) . . ?
C42 C41 C40 120.5(6) . . ?
C41 C42 C43 119.7(6) . . ?
C42 C43 C44 120.6(6) . . ?
C43 C44 C39 119.7(5) . . ?
C50 C45 C46 117.9(5) . . ?
C50 C45 P1 121.0(4) . . ?
C46 C45 P1 121.0(4) . . ?
C47 C46 C45 121.2(6) . . ?
C46 C47 C48 120.2(6) . . ?
C49 C48 C47 119.3(5) . . ?
C48 C49 C50 121.2(6) . . ?
C49 C50 C45 120.3(5) . . ?
C51 Ir2 C65 95.1(2) . . ?
C51 Ir2 N7 90.10(19) . . ?
C65 Ir2 N7 79.2(2) . . ?
C51 Ir2 N5 78.18(19) . . ?
C65 Ir2 N5 168.92(19) . . ?
N7 Ir2 N5 91.84(17) . . ?
C51 Ir2 P2 95.20(15) . . ?
C65 Ir2 P2 97.93(16) . . ?
N7 Ir2 P2 174.21(12) . . ?
N5 Ir2 P2 91.53(12) . . ?
C51 Ir2 Cl2 168.57(16) . . ?
C65 Ir2 Cl2 91.58(15) . . ?
N7 Ir2 Cl2 82.07(12) . . ?
N5 Ir2 Cl2 93.69(12) . . ?
P2 Ir2 Cl2 93.01(5) . . ?
C89 P2 C79 104.2(3) . . ?
C89 P2 C95 100.4(3) . . ?
C79 P2 C95 103.5(3) . . ?
C89 P2 Ir2 116.42(18) . . ?
C79 P2 Ir2 112.30(19) . . ?
C95 P2 Ir2 118.1(2) . . ?
C57 N5 C64 118.5(5) . . ?
C57 N5 Ir2 115.7(4) . . ?
C64 N5 Ir2 125.8(4) . . ?
C64 N6 C63 115.8(5) . . ?
C71 N7 C78 119.6(5) . . ?
C71 N7 Ir2 113.4(3) . . ?
C78 N7 Ir2 125.8(4) . . ?
C78 N8 C77 115.7(5) . . ?
C52 C51 C56 117.5(5) . . ?
C52 C51 Ir2 126.0(4) . . ?
C56 C51 Ir2 116.2(4) . . ?
C53 C52 C51 119.9(5) . . ?
F3 C53 C52 118.2(5) . . ?
F3 C53 C54 118.3(5) . . ?
C52 C53 C54 123.5(5) . . ?
C55 C54 C53 117.6(5) . . ?
C54 C55 C56 121.3(5) . . ?
C55 C56 C51 120.1(5) . . ?
C55 C56 C57 124.1(5) . . ?
C51 C56 C57 115.2(5) . . ?
N5 C57 C58 118.3(5) . . ?
N5 C57 C56 113.1(5) . . ?
C58 C57 C56 128.6(5) . . ?
C59 C58 C63 117.5(5) . . ?
C59 C58 C57 125.6(5) . . ?
C63 C58 C57 116.9(5) . . ?
C60 C59 C58 121.0(6) . . ?
C59 C60 C61 120.6(6) . . ?
C62 C61 C60 120.5(6) . . ?
C61 C62 C63 120.6(6) . . ?
N6 C63 C62 118.4(5) . . ?
N6 C63 C58 121.8(5) . . ?
C62 C63 C58 119.8(5) . . ?
N6 C64 N5 127.1(5) . . ?
C66 C65 C70 116.0(5) . . ?
C66 C65 Ir2 130.1(4) . . ?
C70 C65 Ir2 113.5(4) . . ?
C67 C66 C65 120.5(5) . . ?
F4 C67 C66 118.0(5) . . ?
F4 C67 C68 118.4(5) . . ?
C66 C67 C68 123.5(5) . . ?
C69 C68 C67 117.1(5) . . ?
C68 C69 C70 121.6(5) . . ?
C69 C70 C65 121.2(5) . . ?
C69 C70 C71 123.2(5) . . ?
C65 C70 C71 114.8(5) . . ?
N7 C71 C72 118.3(5) . . ?
N7 C71 C70 114.4(5) . . ?
C72 C71 C70 127.3(5) . . ?
C77 C72 C73 118.5(5) . . ?
C77 C72 C71 116.8(5) . . ?
C73 C72 C71 124.6(5) . . ?
C74 C73 C72 120.3(6) . . ?
C73 C74 C75 120.8(6) . . ?
C76 C75 C74 120.8(6) . . ?
C75 C76 C77 119.7(6) . . ?
N8 C77 C72 121.7(5) . . ?
N8 C77 C76 118.5(5) . . ?
C72 C77 C76 119.8(5) . . ?
N8 C78 N7 126.3(5) . . ?
C80 C79 C88 118.6(5) . . ?
C80 C79 P2 118.6(5) . . ?
C88 C79 P2 122.6(4) . . ?
C79 C80 C81 122.1(6) . . ?
C82 C81 C80 120.4(6) . . ?
C81 C82 C83 120.0(6) . . ?
C82 C83 C88 120.9(6) . . ?
C82 C83 C84 120.1(6) . . ?
C88 C83 C84 119.0(6) . . ?
C85 C84 C83 121.4(6) . . ?
C84 C85 C86 119.3(6) . . ?
C87 C86 C85 121.4(6) . . ?
C86 C87 C88 120.3(5) . . ?
C87 C88 C83 118.4(6) . . ?
C87 C88 C79 123.7(5) . . ?
C83 C88 C79 117.9(5) . . ?
C90 C89 C94 118.9(5) . . ?
C90 C89 P2 120.6(4) . . ?
C94 C89 P2 120.3(4) . . ?
C89 C90 C91 120.7(5) . . ?
C92 C91 C90 120.2(6) . . ?
C91 C92 C93 119.4(5) . . ?
C94 C93 C92 120.8(5) . . ?
C93 C94 C89 119.9(5) . . ?
C100 C95 C96 117.6(5) . . ?
C100 C95 P2 121.5(5) . . ?
C96 C95 P2 120.9(5) . . ?
C97 C96 C95 120.8(6) . . ?
C98 C97 C96 121.2(7) . . ?
C97 C98 C99 119.2(7) . . ?
C98 C99 C100 120.5(7) . . ?
C95 C100 C99 120.6(6) . . ?
C101 Ir3 C115 93.3(2) . . ?
C101 Ir3 N11 91.48(19) . . ?
C115 Ir3 N11 79.1(2) . . ?
C101 Ir3 N9 78.14(18) . . ?
C115 Ir3 N9 168.2(2) . . ?
N11 Ir3 N9 92.86(18) . . ?
C101 Ir3 P3 92.53(15) . . ?
C115 Ir3 P3 98.23(17) . . ?
N11 Ir3 P3 175.32(13) . . ?
N9 Ir3 P3 90.32(12) . . ?
C101 Ir3 Cl3 168.34(14) . . ?
C115 Ir3 Cl3 93.26(15) . . ?
N11 Ir3 Cl3 80.34(13) . . ?
N9 Ir3 Cl3 93.88(12) . . ?
P3 Ir3 Cl3 96.03(5) . . ?
C139 P3 C145 100.7(3) . . ?
C139 P3 C129 103.9(3) . . ?
C145 P3 C129 104.3(3) . . ?
C139 P3 Ir3 116.3(2) . . ?
C145 P3 Ir3 117.66(19) . . ?
C129 P3 Ir3 112.17(18) . . ?
C107 N9 C114 118.7(4) . . ?
C107 N9 Ir3 115.6(3) . . ?
C114 N9 Ir3 125.7(4) . . ?
C114 N10 C113 115.9(5) . . ?
C121 N11 C128 118.7(5) . . ?
C121 N11 Ir3 115.5(4) . . ?
C128 N11 Ir3 124.8(4) . . ?
C128 N12 C127 115.6(6) . . ?
C102 C101 C106 117.7(5) . . ?
C102 C101 Ir3 126.1(4) . . ?
C106 C101 Ir3 116.0(4) . . ?
C103 C102 C101 119.6(5) . . ?
F5 C103 C102 119.0(5) . . ?
F5 C103 C104 117.1(5) . . ?
C102 C103 C104 123.9(5) . . ?
C105 C104 C103 117.4(5) . . ?
C104 C105 C106 121.3(5) . . ?
C105 C106 C101 120.1(5) . . ?
C105 C106 C107 123.9(5) . . ?
C101 C106 C107 115.7(5) . . ?
N9 C107 C108 119.0(5) . . ?
N9 C107 C106 112.8(4) . . ?
C108 C107 C106 128.1(5) . . ?
C107 C108 C113 115.9(5) . . ?
C107 C108 C109 125.5(5) . . ?
C113 C108 C109 118.5(5) . . ?
C110 C109 C108 120.3(6) . . ?
C109 C110 C111 120.6(6) . . ?
C112 C111 C110 120.8(6) . . ?
C111 C112 C113 119.9(6) . . ?
N10 C113 C112 118.0(5) . . ?
N10 C113 C108 122.4(5) . . ?
C112 C113 C108 119.6(5) . . ?
N10 C114 N9 126.7(5) . . ?
C116 C115 C120 115.8(5) . . ?
C116 C115 Ir3 129.7(5) . . ?
C120 C115 Ir3 113.9(4) . . ?
C117 C116 C115 120.2(7) . . ?
C118 C117 C116 124.9(7) . . ?
C118 C117 F6 118.0(6) . . ?
C116 C117 F6 117.1(7) . . ?
C117 C118 C119 117.2(6) . . ?
C118 C119 C120 120.8(7) . . ?
C119 C120 C115 120.8(6) . . ?
C119 C120 C121 123.2(6) . . ?
C115 C120 C121 115.5(5) . . ?
N11 C121 C122 118.7(6) . . ?
N11 C121 C120 113.1(5) . . ?
C122 C121 C120 128.2(6) . . ?
C123 C122 C127 118.1(6) . . ?
C123 C122 C121 125.5(7) . . ?
C127 C122 C121 116.4(6) . . ?
C124 C123 C122 120.8(8) . . ?
C123 C124 C125 120.9(8) . . ?
C126 C125 C124 120.4(8) . . ?
C125 C126 C127 120.0(9) . . ?
N12 C127 C122 122.6(6) . . ?
N12 C127 C126 117.8(7) . . ?
C122 C127 C126 119.6(7) . . ?
N12 C128 N11 127.3(6) . . ?
C130 C129 C138 118.5(5) . . ?
C130 C129 P3 120.3(4) . . ?
C138 C129 P3 121.0(4) . . ?
C129 C130 C131 122.3(6) . . ?
C132 C131 C130 120.3(6) . . ?
C131 C132 C133 120.2(6) . . ?
C132 C133 C134 120.9(6) . . ?
C132 C133 C138 119.9(6) . . ?
C134 C133 C138 119.1(6) . . ?
C135 C134 C133 121.5(6) . . ?
C134 C135 C136 119.9(6) . . ?
C137 C136 C135 120.1(6) . . ?
C136 C137 C138 122.5(6) . . ?
C137 C138 C133 116.8(5) . . ?
C137 C138 C129 124.4(6) . . ?
C133 C138 C129 118.8(5) . . ?
C140 C139 C144 119.2(6) . . ?
C140 C139 P3 120.7(5) . . ?
C144 C139 P3 120.0(5) . . ?
C139 C140 C141 119.7(6) . . ?
C142 C141 C140 119.7(7) . . ?
C143 C142 C141 121.0(7) . . ?
C142 C143 C144 120.1(7) . . ?
C143 C144 C139 120.2(7) . . ?
C146 C145 C150 117.6(5) . . ?
C146 C145 P3 120.7(5) . . ?
C150 C145 P3 121.6(4) . . ?
C145 C146 C147 120.5(6) . . ?
C148 C147 C146 121.1(6) . . ?
C147 C148 C149 119.4(6) . . ?
C150 C149 C148 120.3(6) . . ?
C149 C150 C145 121.0(6) . . ?
Cl5 C151 Cl4 115.7(8) . . ?
Cl7 C152 Cl6 104.5(9) . . ?
Cl9 C153 Cl8 100.1(12) . . ?

loop_
_geom_bond_atom_site_label_1
_geom_bond_atom_site_label_2
_geom_bond_distance
_geom_bond_site_symmetry_2
_geom_bond_publ_flag
Ir1 C1 2.001(5) . ?
Ir1 C15 2.020(5) . ?
Ir1 N3 2.092(4) . ?
Ir1 N1 2.148(4) . ?
Ir1 P1 2.3039(14) . ?
Ir1 Cl1 2.4653(13) . ?
P1 C39 1.816(6) . ?
P1 C45 1.836(6) . ?
P1 C29 1.844(5) . ?
N1 C7 1.339(7) . ?
N1 C14 1.362(7) . ?
N2 C14 1.288(7) . ?
N2 C13 1.376(7) . ?
N3 C21 1.343(7) . ?
N3 C28 1.357(7) . ?
N4 C28 1.303(7) . ?
N4 C27 1.370(8) . ?
C1 C2 1.386(7) . ?
C1 C6 1.429(7) . ?
C2 C3 1.376(8) . ?
C3 F1 1.358(6) . ?
C3 C4 1.385(8) . ?
C4 C5 1.370(8) . ?
C5 C6 1.394(7) . ?
C6 C7 1.459(7) . ?
C7 C8 1.425(7) . ?
C8 C13 1.407(7) . ?
C8 C9 1.413(7) . ?
C9 C10 1.363(8) . ?
C10 C11 1.390(8) . ?
C11 C12 1.371(8) . ?
C12 C13 1.402(8) . ?
C15 C16 1.397(8) . ?
C15 C20 1.406(8) . ?
C16 C17 1.371(8) . ?
C17 F2 1.359(7) . ?
C17 C18 1.375(9) . ?
C18 C19 1.371(9) . ?
C19 C20 1.414(8) . ?
C20 C21 1.454(8) . ?
C21 C22 1.426(8) . ?
C22 C27 1.409(8) . ?
C22 C23 1.420(8) . ?
C23 C24 1.361(9) . ?
C24 C25 1.394(11) . ?
C25 C26 1.361(10) . ?
C26 C27 1.402(8) . ?
C29 C30 1.371(8) . ?
C29 C38 1.435(8) . ?
C30 C31 1.428(8) . ?
C31 C32 1.345(9) . ?
C32 C33 1.411(9) . ?
C33 C34 1.400(9) . ?
C33 C38 1.429(8) . ?
C34 C35 1.362(10) . ?
C35 C36 1.408(9) . ?
C36 C37 1.356(8) . ?
C37 C38 1.406(8) . ?
C39 C40 1.388(8) . ?
C39 C44 1.400(7) . ?
C40 C41 1.382(8) . ?
C41 C42 1.379(9) . ?
C42 C43 1.381(9) . ?
C43 C44 1.383(8) . ?
C45 C50 1.400(8) . ?
C45 C46 1.398(8) . ?
C46 C47 1.377(8) . ?
C47 C48 1.393(9) . ?
C48 C49 1.369(8) . ?
C49 C50 1.385(8) . ?
Ir2 C51 2.006(5) . ?
Ir2 C65 2.024(5) . ?
Ir2 N7 2.092(4) . ?
Ir2 N5 2.127(4) . ?
Ir2 P2 2.2937(14) . ?
Ir2 Cl2 2.4596(13) . ?
P2 C89 1.827(5) . ?
P2 C79 1.842(6) . ?
P2 C95 1.844(6) . ?
N5 C57 1.346(6) . ?
N5 C64 1.362(7) . ?
N6 C64 1.293(7) . ?
N6 C63 1.364(7) . ?
N7 C71 1.327(7) . ?
N7 C78 1.352(7) . ?
N8 C78 1.298(7) . ?
N8 C77 1.373(7) . ?
C51 C52 1.401(8) . ?
C51 C56 1.423(7) . ?
C52 C53 1.371(8) . ?
C53 F3 1.353(7) . ?
C53 C54 1.382(8) . ?
C54 C55 1.371(8) . ?
C55 C56 1.405(7) . ?
C56 C57 1.466(8) . ?
C57 C58 1.420(7) . ?
C58 C59 1.424(8) . ?
C58 C63 1.427(8) . ?
C59 C60 1.362(9) . ?
C60 C61 1.400(10) . ?
C61 C62 1.362(9) . ?
C62 C63 1.406(8) . ?
C65 C66 1.402(8) . ?
C65 C70 1.421(7) . ?
C66 C67 1.377(8) . ?
C67 F4 1.353(6) . ?
C67 C68 1.375(8) . ?
C68 C69 1.369(8) . ?
C69 C70 1.393(8) . ?
C70 C71 1.455(8) . ?
C71 C72 1.424(7) . ?
C72 C77 1.411(8) . ?
C72 C73 1.419(8) . ?
C73 C74 1.361(8) . ?
C74 C75 1.399(9) . ?
C75 C76 1.362(9) . ?
C76 C77 1.417(8) . ?
C79 C80 1.379(8) . ?
C79 C88 1.446(8) . ?
C80 C81 1.401(8) . ?
C81 C82 1.358(9) . ?
C82 C83 1.408(8) . ?
C83 C88 1.419(8) . ?
C83 C84 1.426(9) . ?
C84 C85 1.354(9) . ?
C85 C86 1.406(9) . ?
C86 C87 1.372(8) . ?
C87 C88 1.416(8) . ?
C89 C90 1.382(8) . ?
C89 C94 1.389(8) . ?
C90 C91 1.388(8) . ?
C91 C92 1.368(8) . ?
C92 C93 1.383(8) . ?
C93 C94 1.382(8) . ?
C95 C100 1.388(8) . ?
C95 C96 1.392(8) . ?
C96 C97 1.369(9) . ?
C97 C98 1.365(11) . ?
C98 C99 1.370(10) . ?
C99 C100 1.386(9) . ?
Ir3 C101 2.011(5) . ?
Ir3 C115 2.024(5) . ?
Ir3 N11 2.085(5) . ?
Ir3 N9 2.136(4) . ?
Ir3 P3 2.3074(15) . ?
Ir3 Cl3 2.4706(13) . ?
P3 C139 1.819(6) . ?
P3 C145 1.835(6) . ?
P3 C129 1.839(6) . ?
N9 C107 1.348(6) . ?
N9 C114 1.360(7) . ?
N10 C114 1.290(7) . ?
N10 C113 1.371(7) . ?
N11 C121 1.339(7) . ?
N11 C128 1.361(7) . ?
N12 C128 1.283(8) . ?
N12 C127 1.373(9) . ?
C101 C102 1.403(7) . ?
C101 C106 1.423(7) . ?
C102 C103 1.361(7) . ?
C103 F5 1.356(6) . ?
C103 C104 1.379(8) . ?
C104 C105 1.379(8) . ?
C105 C106 1.395(7) . ?
C106 C107 1.465(7) . ?
C107 C108 1.421(7) . ?
C108 C113 1.424(8) . ?
C108 C109 1.423(8) . ?
C109 C110 1.361(8) . ?
C110 C111 1.411(9) . ?
C111 C112 1.365(9) . ?
C112 C113 1.413(8) . ?
C115 C116 1.406(8) . ?
C115 C120 1.423(8) . ?
C116 C117 1.365(9) . ?
C117 C118 1.352(11) . ?
C117 F6 1.368(8) . ?
C118 C119 1.372(11) . ?
C119 C120 1.415(8) . ?
C120 C121 1.453(9) . ?
C121 C122 1.431(8) . ?
C122 C123 1.408(9) . ?
C122 C127 1.406(10) . ?
C123 C124 1.357(11) . ?
C124 C125 1.390(13) . ?
C125 C126 1.351(12) . ?
C126 C127 1.421(9) . ?
C129 C130 1.370(8) . ?
C129 C138 1.431(8) . ?
C130 C131 1.405(8) . ?
C131 C132 1.351(9) . ?
C132 C133 1.412(8) . ?
C133 C134 1.419(9) . ?
C133 C138 1.425(8) . ?
C134 C135 1.347(9) . ?
C135 C136 1.395(9) . ?
C136 C137 1.363(9) . ?
C137 C138 1.407(8) . ?
C139 C140 1.388(9) . ?
C139 C144 1.406(9) . ?
C140 C141 1.410(9) . ?
C141 C142 1.382(11) . ?
C142 C143 1.363(11) . ?
C143 C144 1.390(9) . ?
C145 C146 1.387(8) . ?
C145 C150 1.408(8) . ?
C146 C147 1.397(9) . ?
C147 C148 1.361(9) . ?
C148 C149 1.385(9) . ?
C149 C150 1.380(8) . ?
C151 Cl5 1.691(11) . ?
C151 Cl4 1.721(14) . ?
C152 Cl7 1.667(18) . ?
C152 Cl6 1.91(2) . ?
C153 Cl9 1.832(17) . ?
C153 Cl8 1.847(17) . ?
